data_7250015
loop_
_publ_author_name
'Deb, Pran Kishore'
'Menon, Anila M.'
'PSR, Fathima Nida'
'Shruti, Ipsha'
'Nidal, Sara'
'Venugopala, Katharigatta N.'
'Chopra, Deepak'

_publ_section_title
;
 Exploring intermolecular interactions and energetics in crystalline
 substituted thieno[2,3-d]pyrimidines
;
_journal_issue 14
_journal_name_full CrystEngComm
_journal_page_first 2070
_journal_page_last 2085
_journal_paper_doi 10.1039/D5CE00071H
_journal_volume 27
_journal_year 2025
_chemical_formula_moiety 'C9 H11 N3 S'
_chemical_formula_sum 'C9 H11 N3 S'
_chemical_formula_weight 193.27
_space_group_crystal_system monoclinic
_space_group_IT_number 14
_space_group_name_Hall '-P 2ybc'
_space_group_name_H-M_alt 'P 1 21/c 1'
_atom_sites_solution_hydrogens mixed
_atom_sites_solution_primary dual
_audit_creation_date 2024-01-09
_audit_creation_method
;
Olex2 1.5
(compiled 2023.08.24 svn.re1ec1418 for OlexSys, GUI svn.r6817)
;
_audit_update_record
;
2025-01-18 deposited with the CCDC.	2025-02-25 downloaded from the CCDC.
;
_cell_angle_alpha 90
_cell_angle_beta 94.293(3)
_cell_angle_gamma 90
_cell_formula_units_Z 4
_cell_length_a 8.2226(5)
_cell_length_b 7.7209(5)
_cell_length_c 14.3343(11)
_cell_measurement_reflns_used 9990
_cell_measurement_temperature 100.0
_cell_measurement_theta_max 30.09
_cell_measurement_theta_min 2.48
_cell_volume 907.47(11)
_computing_cell_refinement 'SAINT v8.37A (Bruker, 2015)'
_computing_data_reduction 'SAINT v8.37A (Bruker, 2015)'
_computing_molecular_graphics 'Olex2 1.5 (Dolomanov et al., 2009)'
_computing_publication_material 'Olex2 1.5 (Dolomanov et al., 2009)'
_computing_structure_refinement 'SHELXL 2018/3 (Sheldrick, 2015)'
_computing_structure_solution 'SHELXT 2014/5 (Sheldrick, 2014)'
_diffrn_ambient_temperature 100.00
_diffrn_measured_fraction_theta_full 0.991
_diffrn_measured_fraction_theta_max 0.991
_diffrn_measurement_device_type 'Bruker APEX-II CCD'
_diffrn_measurement_method '\f and \w scans'
_diffrn_radiation_type MoK\a
_diffrn_radiation_wavelength 0.71073
_diffrn_reflns_av_R_equivalents 0.0786
_diffrn_reflns_av_unetI/netI 0.0364
_diffrn_reflns_Laue_measured_fraction_full 0.991
_diffrn_reflns_Laue_measured_fraction_max 0.991
_diffrn_reflns_limit_h_max 11
_diffrn_reflns_limit_h_min -11
_diffrn_reflns_limit_k_max 10
_diffrn_reflns_limit_k_min -10
_diffrn_reflns_limit_l_max 20
_diffrn_reflns_limit_l_min -20
_diffrn_reflns_number 32694
_diffrn_reflns_point_group_measured_fraction_full 0.991
_diffrn_reflns_point_group_measured_fraction_max 0.991
_diffrn_reflns_theta_full 25.242
_diffrn_reflns_theta_max 30.131
_diffrn_reflns_theta_min 2.850
_exptl_absorpt_coefficient_mu 0.309
_exptl_absorpt_correction_T_max 1.0000
_exptl_absorpt_correction_T_min 0.9111
_exptl_absorpt_correction_type numerical
_exptl_absorpt_process_details
;
SADABS-2014/5 (Bruker,2014/5) was used for absorption correction.
wR2(int) was 0.1257 before and 0.0885 after correction.
The Ratio of minimum to maximum transmission is 0.9111.
The \l/2 correction factor is 0.00150.
;
_exptl_crystal_colour 'clear light colourless'
_exptl_crystal_colour_lustre clear
_exptl_crystal_colour_modifier light
_exptl_crystal_colour_primary colourless
_exptl_crystal_density_diffrn 1.415
_exptl_crystal_description needle
_exptl_crystal_F_000 408
_exptl_crystal_size_max 0.589
_exptl_crystal_size_mid 0.098
_exptl_crystal_size_min 0.048
_refine_diff_density_max 0.406
_refine_diff_density_min -0.244
_refine_diff_density_rms 0.063
_refine_ls_extinction_method none
_refine_ls_goodness_of_fit_ref 1.089
_refine_ls_hydrogen_treatment mixed
_refine_ls_matrix_type full
_refine_ls_number_parameters 129
_refine_ls_number_reflns 2650
_refine_ls_number_restraints 0
_refine_ls_restrained_S_all 1.089
_refine_ls_R_factor_all 0.0467
_refine_ls_R_factor_gt 0.0371
_refine_ls_shift/su_max 0.001
_refine_ls_shift/su_mean 0.000
_refine_ls_structure_factor_coef Fsqd
_refine_ls_weighting_details 'w=1/[\s^2^(Fo^2^)+(0.0550P)^2^+0.2399P] where P=(Fo^2^+2Fc^2^)/3'
_refine_ls_weighting_scheme calc
_refine_ls_wR_factor_gt 0.0997
_refine_ls_wR_factor_ref 0.1028
_reflns_Friedel_coverage 0.000
_reflns_number_gt 2161
_reflns_number_total 2650
_reflns_threshold_expression 'I > 2\s(I)'
_cod_data_source_file d5ce00071h2.cif
_cod_data_source_block 2
_cod_depositor_comments 'Adding full bibliography for 7250012--7250019.cif.'
_cod_database_code 7250015
_shelx_shelxl_version_number 2018/3
_shelx_space_group_comment
;
The symmetry employed for this shelxl refinement is uniquely defined
by the following loop, which should always be used as a source of
symmetry information in preference to the above space-group names.
They are only intended as comments.
;
_shelx_estimated_absorpt_t_max 0.985
_shelx_estimated_absorpt_t_min 0.839
_olex2_refinement_description
;
1. Fixed Uiso
 At 1.5 times of:
  All C(H,H,H) groups
2.a Idealised Me refined as rotating group:
 C8(H8A,H8B,H8C), C9(H9A,H9B,H9C), C7(H7A,H7B,H7C)
;
_olex2_submission_special_instructions 'No special instructions were received'

loop_
_space_group_symop_operation_xyz
'x, y, z'
'-x, y+1/2, -z+1/2'
'-x, -y, -z'
'x, -y-1/2, z-1/2'

loop_
_atom_site_label
_atom_site_type_symbol
_atom_site_fract_x
_atom_site_fract_y
_atom_site_fract_z
_atom_site_U_iso_or_equiv
_atom_site_adp_type
_atom_site_occupancy
_atom_site_site_symmetry_order
_atom_site_calc_flag
_atom_site_refinement_flags_posn
_atom_site_refinement_flags_adp
_atom_site_refinement_flags_occupancy
_atom_site_disorder_assembly
_atom_site_disorder_group
S1 S 0.41454(4) 0.85120(4) 0.64324(2) 0.01677(11) Uani 1 1 d . . . . .
N1 N 0.71860(13) 0.74047(15) 0.69916(8) 0.0160(2) Uani 1 1 d . . . . .
N2 N 0.88000(13) 0.60683(15) 0.58693(8) 0.0161(2) Uani 1 1 d . . . . .
N3 N 0.80634(15) 0.59163(17) 0.43015(8) 0.0186(2) Uani 1 1 d . . . . .
C3 C 0.61535(15) 0.71414(17) 0.53466(9) 0.0141(3) Uani 1 1 d . . . . .
C6 C 0.60350(15) 0.76195(16) 0.62774(9) 0.0146(3) Uani 1 1 d . . . . .
C2 C 0.76692(15) 0.63701(16) 0.51615(9) 0.0144(3) Uani 1 1 d . . . . .
C4 C 0.46890(16) 0.75041(17) 0.47611(9) 0.0155(3) Uani 1 1 d . . . . .
C1 C 0.85140(16) 0.66002(17) 0.67399(9) 0.0160(3) Uani 1 1 d . . . . .
C5 C 0.35251(16) 0.82466(18) 0.52578(9) 0.0165(3) Uani 1 1 d . . . . .
C8 C 0.44407(17) 0.70942(19) 0.37377(10) 0.0189(3) Uani 1 1 d . . . . .
H8A H 0.521316 0.776536 0.339466 0.028 Uiso 1 1 calc R U . . .
H8B H 0.332345 0.739449 0.350861 0.028 Uiso 1 1 calc R U . . .
H8C H 0.462340 0.585496 0.364095 0.028 Uiso 1 1 calc R U . . .
C9 C 0.18332(17) 0.8805(2) 0.49249(11) 0.0223(3) Uani 1 1 d . . . . .
H9A H 0.111750 0.778975 0.486803 0.034 Uiso 1 1 calc R U . . .
H9B H 0.185564 0.937043 0.431384 0.034 Uiso 1 1 calc R U . . .
H9C H 0.142099 0.962022 0.537522 0.034 Uiso 1 1 calc R U . . .
C7 C 0.98370(17) 0.6229(2) 0.74912(10) 0.0233(3) Uani 1 1 d . . . . .
H7A H 0.959334 0.682453 0.806826 0.035 Uiso 1 1 calc R U . . .
H7B H 1.088313 0.664229 0.729150 0.035 Uiso 1 1 calc R U . . .
H7C H 0.989903 0.497849 0.760479 0.035 Uiso 1 1 calc R U . . .
H3A H 0.898(2) 0.537(3) 0.4260(12) 0.029(5) Uiso 1 1 d . . . . .
H3B H 0.743(2) 0.615(2) 0.3823(15) 0.029(5) Uiso 1 1 d . . . . .

loop_
_atom_site_aniso_label
_atom_site_aniso_U_11
_atom_site_aniso_U_22
_atom_site_aniso_U_33
_atom_site_aniso_U_23
_atom_site_aniso_U_13
_atom_site_aniso_U_12
S1 0.01355(17) 0.02272(19) 0.01425(18) -0.00074(12) 0.00247(11) 0.00334(11)
N1 0.0143(5) 0.0200(5) 0.0136(5) -0.0020(4) 0.0007(4) 0.0011(4)
N2 0.0138(5) 0.0188(5) 0.0160(6) -0.0012(4) 0.0023(4) 0.0015(4)
N3 0.0159(5) 0.0267(6) 0.0136(6) -0.0018(5) 0.0028(4) 0.0042(5)
C3 0.0130(5) 0.0157(6) 0.0139(6) 0.0005(5) 0.0021(5) -0.0008(4)
C6 0.0128(5) 0.0152(6) 0.0158(6) 0.0001(5) 0.0018(5) 0.0005(4)
C2 0.0136(6) 0.0150(6) 0.0147(6) -0.0006(5) 0.0030(5) -0.0016(4)
C4 0.0146(6) 0.0180(6) 0.0139(6) 0.0006(5) 0.0008(5) -0.0022(5)
C1 0.0140(6) 0.0187(6) 0.0154(6) -0.0007(5) 0.0006(5) 0.0009(4)
C5 0.0138(6) 0.0206(6) 0.0150(6) 0.0018(5) 0.0010(5) -0.0005(5)
C8 0.0174(6) 0.0251(7) 0.0140(6) -0.0005(5) 0.0006(5) -0.0015(5)
C9 0.0143(6) 0.0314(8) 0.0212(7) 0.0030(6) 0.0001(5) 0.0037(5)
C7 0.0191(7) 0.0315(8) 0.0184(7) -0.0042(6) -0.0036(5) 0.0072(6)

loop_
_atom_type_symbol
_atom_type_description
_atom_type_scat_dispersion_real
_atom_type_scat_dispersion_imag
_atom_type_scat_source
C C 0.0033 0.0016 'International Tables Vol C Tables 4.2.6.8 and 6.1.1.4'
H H 0.0000 0.0000 'International Tables Vol C Tables 4.2.6.8 and 6.1.1.4'
N N 0.0061 0.0033 'International Tables Vol C Tables 4.2.6.8 and 6.1.1.4'
S S 0.1246 0.1234 'International Tables Vol C Tables 4.2.6.8 and 6.1.1.4'

loop_
_geom_angle_atom_site_label_1
_geom_angle_atom_site_label_2
_geom_angle_atom_site_label_3
_geom_angle
_geom_angle_site_symmetry_1
_geom_angle_site_symmetry_3
_geom_angle_publ_flag
C6 S1 C5 91.72(6) . . ?
C1 N1 C6 113.24(11) . . ?
C2 N2 C1 119.09(11) . . ?
C2 N3 H3A 117.3(12) . . ?
C2 N3 H3B 120.9(13) . . ?
H3A N3 H3B 121.8(17) . . ?
C6 C3 C2 114.44(12) . . ?
C6 C3 C4 112.96(11) . . ?
C2 C3 C4 132.59(12) . . ?
N1 C6 S1 122.46(10) . . ?
N1 C6 C3 126.66(12) . . ?
C3 C6 S1 110.86(10) . . ?
N2 C2 N3 116.51(12) . . ?
N2 C2 C3 119.82(12) . . ?
N3 C2 C3 123.66(12) . . ?
C3 C4 C8 125.08(12) . . ?
C5 C4 C3 111.48(12) . . ?
C5 C4 C8 123.43(12) . . ?
N1 C1 N2 126.59(12) . . ?
N1 C1 C7 117.42(12) . . ?
N2 C1 C7 115.99(12) . . ?
C4 C5 S1 112.97(10) . . ?
C4 C5 C9 128.77(13) . . ?
C9 C5 S1 118.24(10) . . ?
C4 C8 H8A 109.5 . . ?
C4 C8 H8B 109.5 . . ?
C4 C8 H8C 109.5 . . ?
H8A C8 H8B 109.5 . . ?
H8A C8 H8C 109.5 . . ?
H8B C8 H8C 109.5 . . ?
C5 C9 H9A 109.5 . . ?
C5 C9 H9B 109.5 . . ?
C5 C9 H9C 109.5 . . ?
H9A C9 H9B 109.5 . . ?
H9A C9 H9C 109.5 . . ?
H9B C9 H9C 109.5 . . ?
C1 C7 H7A 109.5 . . ?
C1 C7 H7B 109.5 . . ?
C1 C7 H7C 109.5 . . ?
H7A C7 H7B 109.5 . . ?
H7A C7 H7C 109.5 . . ?
H7B C7 H7C 109.5 . . ?

loop_
_geom_bond_atom_site_label_1
_geom_bond_atom_site_label_2
_geom_bond_distance
_geom_bond_site_symmetry_2
_geom_bond_publ_flag
S1 C6 1.7291(13) . ?
S1 C5 1.7344(14) . ?
N1 C6 1.3514(17) . ?
N1 C1 1.3294(17) . ?
N2 C2 1.3443(18) . ?
N2 C1 1.3509(17) . ?
N3 C2 1.3443(17) . ?
N3 H3A 0.871(19) . ?
N3 H3B 0.85(2) . ?
C3 C6 1.3948(18) . ?
C3 C2 1.4241(17) . ?
C3 C4 1.4428(18) . ?
C4 C5 1.3614(18) . ?
C4 C8 1.4997(19) . ?
C1 C7 1.5000(19) . ?
C5 C9 1.4999(18) . ?
C8 H8A 0.9800 . ?
C8 H8B 0.9800 . ?
C8 H8C 0.9800 . ?
C9 H9A 0.9800 . ?
C9 H9B 0.9800 . ?
C9 H9C 0.9800 . ?
C7 H7A 0.9800 . ?
C7 H7B 0.9800 . ?
C7 H7C 0.9800 . ?

loop_
_geom_torsion_atom_site_label_1
_geom_torsion_atom_site_label_2
_geom_torsion_atom_site_label_3
_geom_torsion_atom_site_label_4
_geom_torsion
_geom_torsion_site_symmetry_1
_geom_torsion_site_symmetry_2
_geom_torsion_site_symmetry_3
_geom_torsion_site_symmetry_4
_geom_torsion_publ_flag
C3 C4 C5 S1 -0.47(15) . . . . ?
C3 C4 C5 C9 -179.22(13) . . . . ?
C6 S1 C5 C4 0.32(11) . . . . ?
C6 S1 C5 C9 179.22(11) . . . . ?
C6 N1 C1 N2 2.3(2) . . . . ?
C6 N1 C1 C7 -177.42(12) . . . . ?
C6 C3 C2 N2 3.84(18) . . . . ?
C6 C3 C2 N3 -175.83(12) . . . . ?
C6 C3 C4 C5 0.41(17) . . . . ?
C6 C3 C4 C8 -178.45(12) . . . . ?
C2 N2 C1 N1 0.7(2) . . . . ?
C2 N2 C1 C7 -179.55(12) . . . . ?
C2 C3 C6 S1 -179.15(9) . . . . ?
C2 C3 C6 N1 -0.7(2) . . . . ?
C2 C3 C4 C5 179.15(13) . . . . ?
C2 C3 C4 C8 0.3(2) . . . . ?
C4 C3 C6 S1 -0.17(14) . . . . ?
C4 C3 C6 N1 178.29(12) . . . . ?
C4 C3 C2 N2 -174.88(13) . . . . ?
C4 C3 C2 N3 5.5(2) . . . . ?
C1 N1 C6 S1 176.07(10) . . . . ?
C1 N1 C6 C3 -2.22(19) . . . . ?
C1 N2 C2 N3 175.74(12) . . . . ?
C1 N2 C2 C3 -3.95(19) . . . . ?
C5 S1 C6 N1 -178.61(11) . . . . ?
C5 S1 C6 C3 -0.07(10) . . . . ?
C8 C4 C5 S1 178.41(10) . . . . ?
C8 C4 C5 C9 -0.3(2) . . . . ?
